data_7113708
loop_
_publ_author_name
'Horn, Caitlin J.'
'Blake, Alexander J.'
'Champness, Neil R.'
'Garau, Alessandra'
'Lippolis, Vito'
'Wilson, Claire'
'Schr\"oder, Martin'

_publ_section_title
;
 Helical templating of polyiodide networks at a binuclear metallo complex
;
_journal_coden_ASTM CHCOFS
_journal_issue 3
_journal_name_full
;
 Chemical Communications (Cambridge, United Kingdom)
;
_journal_page_first 312
_journal_page_last 313
_journal_paper_doi 10.1039/b211743f
_journal_year 2003
_chemical_formula_sum 'C48 H42 I13 N18 Ni2'
_chemical_formula_weight 2638.12
_space_group_IT_number 2
_symmetry_cell_setting triclinic
_symmetry_space_group_name_Hall '-P 1'
_symmetry_space_group_name_H-M 'P -1'
_atom_sites_solution_hydrogens geom
_atom_sites_solution_primary direct
_atom_sites_solution_secondary difmap
_audit_creation_method SHELXL-97
_cell_angle_alpha 79.363(1)
_cell_angle_beta 86.971(1)
_cell_angle_gamma 73.100(1)
_cell_formula_units_Z 2
_cell_length_a 13.429(1)
_cell_length_b 15.266(1)
_cell_length_c 18.172(1)
_cell_measurement_reflns_used 6232
_cell_measurement_temperature 150(2)
_cell_measurement_theta_max 28.73
_cell_measurement_theta_min 2.26
_cell_volume 3503.3(4)
_computing_cell_refinement 'Bruker SAINT version 6.02a (Bruker, 2000)'
_computing_data_collection 'Bruker SMART version 5.625 (Bruker, 2001)'
_computing_data_reduction 'Bruker SAINT; Bruker SHELXTL (Bruker, 2001)'
_computing_molecular_graphics 'Bruker SHELXTL'
_computing_publication_material 'SHELXL-97; PLATON (Spek, 2002)'
_computing_structure_refinement 'SHELXL-97 (Sheldrick, 1997)'
_computing_structure_solution 'SHELXS-97 (Sheldrick, 1990)'
_diffrn_ambient_temperature 150(2)
_diffrn_measured_fraction_theta_full 0.983
_diffrn_measured_fraction_theta_max 0.895
_diffrn_measurement_device_type 'Bruker SMART APEX CCD area detector'
_diffrn_measurement_method omega
_diffrn_radiation_monochromator graphite
_diffrn_radiation_source 'normal-focus sealed tube'
_diffrn_radiation_type MoK\a
_diffrn_radiation_wavelength 0.71073
_diffrn_reflns_av_R_equivalents 0.067
_diffrn_reflns_av_sigmaI/netI 0.045
_diffrn_reflns_limit_h_max 18
_diffrn_reflns_limit_h_min -17
_diffrn_reflns_limit_k_max 20
_diffrn_reflns_limit_k_min -20
_diffrn_reflns_limit_l_max 24
_diffrn_reflns_limit_l_min -24
_diffrn_reflns_number 33302
_diffrn_reflns_theta_full 27.50
_diffrn_reflns_theta_max 29.15
_diffrn_reflns_theta_min 1.99
_diffrn_standards_decay_% none
_exptl_absorpt_coefficient_mu 6.312
_exptl_absorpt_correction_T_max 0.565
_exptl_absorpt_correction_T_min 0.302
_exptl_absorpt_correction_type numerical
_exptl_absorpt_process_details '(SHELXTL version 6.12; Bruker, 2001)'
_exptl_crystal_colour 'dark red'
_exptl_crystal_density_diffrn 2.501
_exptl_crystal_density_method 'not measured'
_exptl_crystal_description sphenoid
_exptl_crystal_F_000 2402
_exptl_crystal_size_max 0.27
_exptl_crystal_size_mid 0.17
_exptl_crystal_size_min 0.10
_refine_diff_density_max 3.23
_refine_diff_density_min -1.61
_refine_diff_density_rms 0.20
_refine_ls_extinction_method none
_refine_ls_goodness_of_fit_ref 0.976
_refine_ls_hydrogen_treatment mixed
_refine_ls_matrix_type full
_refine_ls_number_parameters 732
_refine_ls_number_reflns 16910
_refine_ls_number_restraints 6
_refine_ls_restrained_S_all 0.977
_refine_ls_R_factor_all 0.0529
_refine_ls_R_factor_gt 0.0407
_refine_ls_shift/su_max 0.001
_refine_ls_shift/su_mean 0.000
_refine_ls_structure_factor_coef Fsqd
_refine_ls_weighting_details 'calc w=1/[\s^2^(Fo^2^)+(0.056P)^2^] where P=(Fo^2^+2Fc^2^)/3'
_refine_ls_weighting_scheme calc
_refine_ls_wR_factor_gt 0.0971
_refine_ls_wR_factor_ref 0.1016
_reflns_number_gt 13360
_reflns_number_total 16910
_reflns_threshold_expression >2sigma(I)
_cod_duplicate_entry 7103971
_cod_data_source_file b211743f.txt
_cod_data_source_block NI2LIX
_cod_depositor_comments
;
The following automatic conversions were performed:

'_symmetry_cell_setting' value 'Triclinic' changed to 'triclinic'
according to
/usr/data/users/saulius/automatic-downloads/retrospective/RSC/lib/dictionaries/cif_core.dic
dictionary named 'cif_core.dic' version 2.4.2 from 2011-04-26.

Automatic conversion script
Id: cif_fix_values 2281 2013-09-26 08:29:07Z andrius 
;
_cod_original_sg_symbol_H-M P-1
_cod_database_code 7113708

loop_
_symmetry_equiv_pos_as_xyz
'x, y, z'
'-x, -y, -z'

loop_
_atom_site_label
_atom_site_type_symbol
_atom_site_fract_x
_atom_site_fract_y
_atom_site_fract_z
_atom_site_U_iso_or_equiv
_atom_site_adp_type
_atom_site_occupancy
_atom_site_symmetry_multiplicity
_atom_site_calc_flag
_atom_site_refinement_flags
I1 I 0.14384(3) 0.63794(3) -0.02691(2) 0.03558(10) Uani 1 1 d .
I2 I 0.13854(3) 0.46543(3) 0.08523(2) 0.03006(9) Uani 1 1 d .
I3 I 0.12558(3) 0.30855(3) 0.19278(2) 0.03911(11) Uani 1 1 d .
I4 I 0.05999(4) 0.11658(3) 0.31549(2) 0.04267(11) Uani 1 1 d .
I5 I 0.10438(3) 0.01067(3) 0.19928(2) 0.02948(9) Uani 1 1 d .
I6 I 0.15695(3) -0.10596(3) 0.07512(2) 0.03476(10) Uani 1 1 d .
I7 I 0.36544(3) 0.12717(3) 0.36679(2) 0.03358(10) Uani 1 1 d .
I8 I 0.53876(3) 0.13864(3) 0.45570(2) 0.02883(9) Uani 1 1 d .
I9 I 0.69718(3) 0.15421(3) 0.54902(3) 0.04642(12) Uani 1 1 d .
I10 I -0.05504(4) 0.66224(3) 0.59445(2) 0.04223(11) Uani 1 1 d .
I11 I 0.08331(4) 0.64723(3) 0.47381(3) 0.04230(11) Uani 1 1 d .
I12 I 0.22459(3) 0.66686(4) 0.33319(3) 0.04796(12) Uani 1 1 d .
I13 I 0.41345(3) 0.54350(3) 0.45385(2) 0.03550(10) Uani 1 1 d .
Ni1 Ni 0.75732(5) 0.88872(5) 0.25491(3) 0.01807(14) Uani 1 1 d .
Ni2 Ni 0.66757(5) 0.63929(5) 0.19805(4) 0.01960(14) Uani 1 1 d .
N1 N 0.7141(3) 1.0364(3) 0.2251(2) 0.0232(9) Uani 1 1 d .
N2 N 0.8543(3) 0.9105(3) 0.1690(2) 0.0214(9) Uani 1 1 d .
N3 N 0.9286(3) 0.8362(3) 0.1506(2) 0.0264(10) Uani 1 1 d .
H3A H 0.9685 0.8410 0.1109 0.032 Uiso 1 1 calc R
N4 N 0.8583(3) 0.7501(3) 0.2465(2) 0.0208(9) Uani 1 1 d .
N5 N 0.6846(3) 0.6794(3) 0.3040(2) 0.0212(9) Uani 1 1 d .
N6 N 0.5059(3) 0.7066(3) 0.3034(3) 0.0264(10) Uani 1 1 d .
H6A H 0.4435 0.7271 0.3224 0.032 Uiso 1 1 calc R
N7 N 0.5189(3) 0.6883(3) 0.2334(2) 0.0225(9) Uani 1 1 d .
N8 N 0.5804(3) 0.6278(3) 0.1102(2) 0.0221(9) Uani 1 1 d .
N9 N 0.8553(3) 0.8900(3) 0.3411(2) 0.0220(9) Uani 1 1 d .
N10 N 0.6600(3) 0.8975(3) 0.3448(2) 0.0195(9) Uani 1 1 d .
N11 N 0.5580(3) 0.9097(3) 0.3320(2) 0.0245(10) Uani 1 1 d .
H11A H 0.5113 0.9167 0.3679 0.029 Uiso 1 1 calc R
N12 N 0.6112(3) 0.8836(3) 0.2125(2) 0.0192(9) Uani 1 1 d .
N13 N 0.7199(3) 0.7447(3) 0.1175(2) 0.0200(9) Uani 1 1 d .
N14 N 0.8511(3) 0.6128(3) 0.1027(3) 0.0262(10) Uani 1 1 d .
H14A H 0.9086 0.5835 0.0816 0.031 Uiso 1 1 calc R
N15 N 0.8067(3) 0.5677(3) 0.1605(2) 0.0226(9) Uani 1 1 d .
N16 N 0.6899(3) 0.5023(3) 0.2598(2) 0.0249(10) Uani 1 1 d .
C1 C 0.6445(4) 1.1000(4) 0.2564(3) 0.0272(12) Uani 1 1 d .
H1A H 0.6011 1.0797 0.2948 0.033 Uiso 1 1 calc R
C2 C 0.6320(5) 1.1949(4) 0.2357(3) 0.0329(13) Uani 1 1 d .
H2A H 0.5818 1.2381 0.2601 0.039 Uiso 1 1 calc R
C3 C 0.6930(5) 1.2254(4) 0.1795(3) 0.0370(15) Uani 1 1 d .
H3B H 0.6863 1.2899 0.1649 0.044 Uiso 1 1 calc R
C4 C 0.7650(5) 1.1600(4) 0.1445(3) 0.0346(14) Uani 1 1 d .
H4A H 0.8072 1.1790 0.1047 0.042 Uiso 1 1 calc R
C5 C 0.7735(4) 1.0668(4) 0.1687(3) 0.0255(12) Uani 1 1 d .
C6 C 0.8503(4) 0.9930(4) 0.1381(3) 0.0267(12) Uani 1 1 d .
H6B H 0.8945 1.0061 0.0976 0.032 Uiso 1 1 calc R
C7 C 0.9376(4) 0.7519(4) 0.1984(3) 0.0260(12) Uani 1 1 d .
C8 C 1.0235(4) 0.6754(4) 0.1943(3) 0.0321(14) Uani 1 1 d .
H8A H 1.0762 0.6786 0.1577 0.039 Uiso 1 1 calc R
C9 C 1.0295(5) 0.5956(4) 0.2444(4) 0.0359(15) Uani 1 1 d .
H9A H 1.0887 0.5431 0.2446 0.043 Uiso 1 1 calc R
C10 C 0.9495(4) 0.5906(4) 0.2954(3) 0.0315(13) Uani 1 1 d .
H10A H 0.9529 0.5353 0.3304 0.038 Uiso 1 1 calc R
C11 C 0.8658(4) 0.6676(4) 0.2938(3) 0.0232(11) Uani 1 1 d .
C12 C 0.7723(4) 0.6685(3) 0.3416(3) 0.0228(11) Uani 1 1 d .
C13 C 0.7762(5) 0.6637(4) 0.4181(3) 0.0316(13) Uani 1 1 d .
H13A H 0.8403 0.6528 0.4430 0.038 Uiso 1 1 calc R
C14 C 0.6831(5) 0.6752(4) 0.4576(3) 0.0333(14) Uani 1 1 d .
H14B H 0.6829 0.6722 0.5103 0.040 Uiso 1 1 calc R
C15 C 0.5919(5) 0.6910(4) 0.4206(3) 0.0302(13) Uani 1 1 d .
H15A H 0.5275 0.7011 0.4467 0.036 Uiso 1 1 calc R
C16 C 0.5955(4) 0.6917(4) 0.3441(3) 0.0242(11) Uani 1 1 d .
C17 C 0.4438(4) 0.6913(4) 0.1913(3) 0.0260(12) Uani 1 1 d .
H17A H 0.3729 0.7116 0.2056 0.031 Uiso 1 1 calc R
C18 C 0.4760(4) 0.6612(4) 0.1200(3) 0.0255(12) Uani 1 1 d .
C19 C 0.4052(5) 0.6629(4) 0.0663(3) 0.0329(13) Uani 1 1 d .
H19A H 0.3324 0.6855 0.0744 0.040 Uiso 1 1 calc R
C20 C 0.4429(5) 0.6310(5) 0.0008(3) 0.0365(15) Uani 1 1 d .
H20A H 0.3960 0.6332 -0.0373 0.044 Uiso 1 1 calc R
C21 C 0.5481(5) 0.5961(4) -0.0089(3) 0.0322(13) Uani 1 1 d .
H21A H 0.5751 0.5723 -0.0529 0.039 Uiso 1 1 calc R
C22 C 0.6146(5) 0.5965(4) 0.0474(3) 0.0282(12) Uani 1 1 d .
H22A H 0.6875 0.5733 0.0404 0.034 Uiso 1 1 calc R
C23 C 0.9560(4) 0.8836(4) 0.3380(3) 0.0266(12) Uani 1 1 d .
H23A H 0.9927 0.8732 0.2929 0.032 Uiso 1 1 calc R
C24 C 1.0094(5) 0.8917(4) 0.3984(3) 0.0322(13) Uani 1 1 d .
H24A H 1.0815 0.8874 0.3943 0.039 Uiso 1 1 calc R
C25 C 0.9583(5) 0.9057(4) 0.4635(3) 0.0331(14) Uani 1 1 d .
H25A H 0.9939 0.9126 0.5049 0.040 Uiso 1 1 calc R
C26 C 0.8537(5) 0.9097(4) 0.4692(3) 0.0284(12) Uani 1 1 d .
H26A H 0.8168 0.9184 0.5146 0.034 Uiso 1 1 calc R
C27 C 0.8045(4) 0.9008(4) 0.4074(3) 0.0232(11) Uani 1 1 d .
C28 C 0.6936(4) 0.9067(4) 0.4059(3) 0.0234(11) Uani 1 1 d .
H28A H 0.6498 0.9168 0.4481 0.028 Uiso 1 1 calc R
C29 C 0.5314(4) 0.9106(4) 0.2594(3) 0.0210(11) Uani 1 1 d .
C30 C 0.4271(4) 0.9354(4) 0.2385(3) 0.0263(12) Uani 1 1 d .
H30A H 0.3731 0.9534 0.2733 0.032 Uiso 1 1 calc R
C31 C 0.4047(4) 0.9332(4) 0.1662(3) 0.0312(13) Uani 1 1 d .
H31A H 0.3346 0.9525 0.1496 0.037 Uiso 1 1 calc R
C32 C 0.4855(4) 0.9023(4) 0.1173(3) 0.0268(12) Uani 1 1 d .
H32A H 0.4710 0.8984 0.0676 0.032 Uiso 1 1 calc R
C33 C 0.5858(4) 0.8777(4) 0.1420(3) 0.0214(11) Uani 1 1 d .
C34 C 0.6747(4) 0.8371(4) 0.0951(3) 0.0219(11) Uani 1 1 d .
C35 C 0.7067(4) 0.8907(4) 0.0334(3) 0.0284(12) Uani 1 1 d .
H35A H 0.6719 0.9551 0.0192 0.034 Uiso 1 1 calc R
C36 C 0.7925(5) 0.8461(5) -0.0072(3) 0.0329(14) Uani 1 1 d .
H36A H 0.8164 0.8803 -0.0500 0.039 Uiso 1 1 calc R
C37 C 0.8418(4) 0.7533(4) 0.0150(3) 0.0281(12) Uani 1 1 d .
H37A H 0.9001 0.7224 -0.0117 0.034 Uiso 1 1 calc R
C38 C 0.8038(4) 0.7056(4) 0.0781(3) 0.0219(11) Uani 1 1 d .
C39 C 0.8430(4) 0.4813(4) 0.1868(3) 0.0285(12) Uani 1 1 d .
H39A H 0.9062 0.4446 0.1690 0.034 Uiso 1 1 calc R
C40 C 0.7832(4) 0.4426(4) 0.2446(3) 0.0296(13) Uani 1 1 d .
C41 C 0.8177(5) 0.3518(4) 0.2825(4) 0.0382(15) Uani 1 1 d .
H41A H 0.8832 0.3119 0.2712 0.046 Uiso 1 1 calc R
C42 C 0.7542(6) 0.3209(4) 0.3370(4) 0.0414(16) Uani 1 1 d .
H42A H 0.7755 0.2588 0.3637 0.050 Uiso 1 1 calc R
C43 C 0.6614(6) 0.3792(4) 0.3526(3) 0.0397(15) Uani 1 1 d .
H43A H 0.6177 0.3587 0.3905 0.048 Uiso 1 1 calc R
C44 C 0.6309(5) 0.4699(4) 0.3120(3) 0.0326(13) Uani 1 1 d .
H44A H 0.5650 0.5100 0.3224 0.039 Uiso 1 1 calc R
N1S N 0.5578(4) 0.1125(4) 0.0658(3) 0.0422(14) Uani 1 1 d D
C1S C 0.4883(5) 0.1498(4) 0.0959(3) 0.0402(15) Uani 1 1 d D
C2S C 0.3944(5) 0.2012(5) 0.1334(4) 0.0480(18) Uani 1 1 d D
H2S1 H 0.4055 0.2578 0.1452 0.072 Uiso 1 1 calc R
H2S2 H 0.3815 0.1617 0.1798 0.072 Uiso 1 1 calc R
H2S3 H 0.3342 0.2180 0.1001 0.072 Uiso 1 1 calc R
N2S N 0.4650(7) 0.4316(6) 0.1928(5) 0.088(3) Uani 1 1 d D
C3S C 0.4055(7) 0.4218(6) 0.2376(5) 0.062(3) Uani 1 1 d D
C4S C 0.3357(8) 0.4013(7) 0.2973(5) 0.082(3) Uani 1 1 d D
H4S1 H 0.3468 0.3339 0.3097 0.124 Uiso 1 1 calc R
H4S2 H 0.2636 0.4319 0.2811 0.124 Uiso 1 1 calc R
H4S3 H 0.3495 0.4242 0.3416 0.124 Uiso 1 1 calc R

loop_
_atom_site_aniso_label
_atom_site_aniso_U_11
_atom_site_aniso_U_22
_atom_site_aniso_U_33
_atom_site_aniso_U_23
_atom_site_aniso_U_13
_atom_site_aniso_U_12
I1 0.0333(2) 0.0337(2) 0.0398(2) -0.00376(18) 0.00450(17) -0.01217(17)
I2 0.02590(19) 0.0372(2) 0.02643(19) -0.01192(16) 0.00637(14) -0.00525(16)
I3 0.0348(2) 0.0422(2) 0.0299(2) 0.00029(18) 0.00670(17) 0.00003(18)
I4 0.0646(3) 0.0321(2) 0.0281(2) -0.00465(17) 0.0038(2) -0.0099(2)
I5 0.02654(19) 0.0346(2) 0.02742(19) -0.00328(16) 0.00518(15) -0.01128(16)
I6 0.0302(2) 0.0453(2) 0.0339(2) -0.01541(18) 0.01004(16) -0.01536(18)
I7 0.0337(2) 0.0396(2) 0.0290(2) -0.01187(17) 0.00085(16) -0.00948(17)
I8 0.0318(2) 0.0285(2) 0.02647(19) -0.00868(15) 0.00655(15) -0.00782(16)
I9 0.0340(2) 0.0510(3) 0.0559(3) -0.0118(2) -0.0099(2) -0.0116(2)
I10 0.0542(3) 0.0369(2) 0.0308(2) -0.00232(18) -0.00245(19) -0.0075(2)
I11 0.0454(3) 0.0380(2) 0.0414(2) -0.01165(19) -0.00573(19) -0.0048(2)
I12 0.0363(2) 0.0724(3) 0.0392(2) -0.0199(2) -0.00041(19) -0.0155(2)
I13 0.0348(2) 0.0393(2) 0.0347(2) -0.00581(18) 0.00700(17) -0.01588(18)
Ni1 0.0170(3) 0.0209(3) 0.0154(3) -0.0030(3) 0.0027(2) -0.0047(3)
Ni2 0.0179(3) 0.0214(3) 0.0185(3) -0.0058(3) 0.0020(3) -0.0030(3)
N1 0.025(2) 0.027(2) 0.018(2) -0.0020(18) -0.0003(18) -0.0077(19)
N2 0.019(2) 0.029(2) 0.018(2) -0.0045(19) -0.0008(17) -0.0090(19)
N3 0.021(2) 0.035(3) 0.022(2) -0.010(2) 0.0096(18) -0.005(2)
N4 0.020(2) 0.025(2) 0.018(2) -0.0055(18) -0.0019(17) -0.0067(18)
N5 0.026(2) 0.018(2) 0.020(2) -0.0072(18) 0.0038(18) -0.0051(18)
N6 0.020(2) 0.035(3) 0.026(2) -0.013(2) 0.0101(19) -0.008(2)
N7 0.023(2) 0.021(2) 0.022(2) -0.0057(18) 0.0058(18) -0.0046(18)
N8 0.022(2) 0.024(2) 0.021(2) -0.0046(18) 0.0018(18) -0.0081(19)
N9 0.023(2) 0.024(2) 0.020(2) -0.0034(18) 0.0051(17) -0.0079(19)
N10 0.023(2) 0.017(2) 0.018(2) -0.0030(17) 0.0042(17) -0.0058(18)
N11 0.022(2) 0.027(2) 0.023(2) -0.0045(19) 0.0087(18) -0.0067(19)
N12 0.017(2) 0.020(2) 0.019(2) -0.0033(17) 0.0034(16) -0.0031(17)
N13 0.018(2) 0.025(2) 0.018(2) -0.0062(18) -0.0006(17) -0.0059(18)
N14 0.016(2) 0.032(3) 0.027(2) -0.008(2) 0.0069(18) -0.0017(19)
N15 0.018(2) 0.028(2) 0.020(2) -0.0072(19) -0.0003(17) -0.0027(19)
N16 0.027(2) 0.026(2) 0.022(2) -0.0087(19) 0.0004(19) -0.006(2)
C1 0.034(3) 0.026(3) 0.020(3) -0.001(2) -0.001(2) -0.008(2)
C2 0.042(4) 0.025(3) 0.030(3) -0.008(2) -0.005(3) -0.005(3)
C3 0.055(4) 0.024(3) 0.033(3) -0.001(3) -0.011(3) -0.014(3)
C4 0.044(4) 0.032(3) 0.029(3) 0.003(3) -0.002(3) -0.018(3)
C5 0.028(3) 0.031(3) 0.018(3) 0.004(2) -0.005(2) -0.015(2)
C6 0.024(3) 0.037(3) 0.018(3) 0.002(2) 0.001(2) -0.012(2)
C7 0.020(3) 0.038(3) 0.023(3) -0.014(2) -0.001(2) -0.008(2)
C8 0.022(3) 0.045(4) 0.030(3) -0.017(3) 0.004(2) -0.004(3)
C9 0.029(3) 0.031(3) 0.042(4) -0.014(3) -0.010(3) 0.008(3)
C10 0.030(3) 0.032(3) 0.029(3) -0.013(3) -0.008(2) 0.004(3)
C11 0.026(3) 0.024(3) 0.021(3) -0.008(2) -0.005(2) -0.006(2)
C12 0.031(3) 0.014(2) 0.022(3) -0.003(2) -0.001(2) -0.005(2)
C13 0.039(3) 0.029(3) 0.027(3) -0.004(2) -0.004(3) -0.011(3)
C14 0.052(4) 0.034(3) 0.016(3) -0.005(2) 0.005(3) -0.016(3)
C15 0.043(3) 0.026(3) 0.025(3) -0.008(2) 0.010(3) -0.015(3)
C16 0.033(3) 0.018(3) 0.023(3) -0.006(2) 0.008(2) -0.010(2)
C17 0.018(3) 0.024(3) 0.034(3) -0.006(2) 0.003(2) -0.003(2)
C18 0.022(3) 0.024(3) 0.029(3) -0.004(2) 0.002(2) -0.004(2)
C19 0.023(3) 0.032(3) 0.041(4) -0.003(3) -0.005(3) -0.004(2)
C20 0.038(4) 0.043(4) 0.031(3) -0.004(3) -0.013(3) -0.015(3)
C21 0.042(4) 0.034(3) 0.023(3) -0.003(2) -0.002(3) -0.014(3)
C22 0.030(3) 0.033(3) 0.023(3) -0.010(2) 0.001(2) -0.009(3)
C23 0.024(3) 0.031(3) 0.026(3) -0.001(2) -0.002(2) -0.011(2)
C24 0.030(3) 0.034(3) 0.032(3) 0.002(3) -0.009(2) -0.012(3)
C25 0.041(3) 0.040(4) 0.022(3) -0.003(3) -0.011(3) -0.016(3)
C26 0.038(3) 0.033(3) 0.016(3) -0.004(2) -0.002(2) -0.013(3)
C27 0.033(3) 0.016(2) 0.019(3) -0.001(2) 0.002(2) -0.006(2)
C28 0.026(3) 0.026(3) 0.018(3) -0.005(2) 0.006(2) -0.007(2)
C29 0.022(3) 0.018(3) 0.023(3) -0.005(2) 0.002(2) -0.006(2)
C30 0.017(3) 0.027(3) 0.033(3) -0.009(2) 0.006(2) -0.003(2)
C31 0.013(3) 0.035(3) 0.042(4) -0.008(3) -0.004(2) -0.001(2)
C32 0.026(3) 0.029(3) 0.025(3) -0.007(2) -0.003(2) -0.005(2)
C33 0.020(3) 0.020(3) 0.024(3) -0.004(2) 0.001(2) -0.006(2)
C34 0.022(3) 0.028(3) 0.019(3) -0.006(2) 0.001(2) -0.011(2)
C35 0.033(3) 0.025(3) 0.025(3) -0.004(2) 0.004(2) -0.005(2)
C36 0.039(3) 0.044(4) 0.018(3) -0.005(3) 0.008(2) -0.019(3)
C37 0.024(3) 0.037(3) 0.025(3) -0.012(3) 0.008(2) -0.009(2)
C38 0.015(2) 0.032(3) 0.020(3) -0.009(2) 0.0006(19) -0.005(2)
C39 0.022(3) 0.027(3) 0.034(3) -0.010(2) -0.003(2) 0.000(2)
C40 0.030(3) 0.028(3) 0.029(3) -0.009(2) -0.005(2) -0.001(2)
C41 0.041(4) 0.028(3) 0.041(4) -0.005(3) -0.010(3) -0.002(3)
C42 0.058(4) 0.025(3) 0.037(4) 0.000(3) -0.008(3) -0.008(3)
C43 0.059(4) 0.033(3) 0.029(3) 0.002(3) 0.002(3) -0.022(3)
C44 0.039(3) 0.030(3) 0.031(3) -0.008(3) 0.003(3) -0.011(3)
N1S 0.034(3) 0.059(4) 0.033(3) -0.016(3) -0.001(2) -0.007(3)
C1S 0.050(4) 0.040(4) 0.033(3) -0.001(3) -0.012(3) -0.019(3)
C2S 0.058(5) 0.046(4) 0.033(4) -0.012(3) 0.010(3) -0.003(3)
N2S 0.124(8) 0.068(6) 0.064(6) -0.008(5) -0.035(5) -0.014(5)
C3S 0.078(7) 0.047(5) 0.056(5) -0.015(4) -0.035(5) -0.002(5)
C4S 0.097(8) 0.060(6) 0.100(8) -0.025(6) -0.014(6) -0.028(6)

loop_
_atom_type_symbol
_atom_type_description
_atom_type_scat_dispersion_real
_atom_type_scat_dispersion_imag
_atom_type_scat_source
C C 0.0033 0.0016 'International Tables Vol C Tables 4.2.6.8 and 6.1.1.4'
H H 0.0000 0.0000 'International Tables Vol C Tables 4.2.6.8 and 6.1.1.4'
N N 0.0061 0.0033 'International Tables Vol C Tables 4.2.6.8 and 6.1.1.4'
Ni Ni 0.3393 1.1124 'International Tables Vol C Tables 4.2.6.8 and 6.1.1.4'
I I -0.4742 1.8119 'International Tables Vol C Tables 4.2.6.8 and 6.1.1.4'

loop_
_geom_angle_atom_site_label_1
_geom_angle_atom_site_label_2
_geom_angle_atom_site_label_3
_geom_angle
I3 I2 I1 177.532(17)
I4 I5 I6 178.78(2)
I9 I8 I7 176.303(18)
I10 I11 I12 170.38(2)
N2 Ni1 N10 166.32(18)
N2 Ni1 N9 96.77(16)
N10 Ni1 N9 77.41(17)
N2 Ni1 N1 77.08(17)
N10 Ni1 N1 90.63(16)
N9 Ni1 N1 91.85(17)
N2 Ni1 N12 110.14(16)
N10 Ni1 N12 75.74(16)
N9 Ni1 N12 152.96(16)
N1 Ni1 N12 91.55(16)
N2 Ni1 N4 75.44(17)
N10 Ni1 N4 116.20(16)
N9 Ni1 N4 87.62(16)
N1 Ni1 N4 152.25(17)
N12 Ni1 N4 101.39(16)
N15 Ni2 N7 168.38(18)
N15 Ni2 N8 95.41(17)
N7 Ni2 N8 77.57(17)
N15 Ni2 N16 76.78(18)
N7 Ni2 N16 94.82(18)
N8 Ni2 N16 97.69(17)
N15 Ni2 N5 111.08(17)
N7 Ni2 N5 75.88(17)
N8 Ni2 N5 153.39(16)
N16 Ni2 N5 86.40(16)
N15 Ni2 N13 75.47(17)
N7 Ni2 N13 112.93(17)
N8 Ni2 N13 86.86(16)
N16 Ni2 N13 152.17(16)
N5 Ni2 N13 101.75(16)
C1 N1 C5 117.7(5)
C1 N1 Ni1 129.4(4)
C5 N1 Ni1 112.7(4)
C6 N2 N3 121.6(5)
C6 N2 Ni1 119.5(4)
N3 N2 Ni1 118.6(3)
N2 N3 C7 115.7(4)
C7 N4 C11 116.4(5)
C7 N4 Ni1 112.9(4)
C11 N4 Ni1 128.8(3)
C12 N5 C16 116.6(5)
C12 N5 Ni2 128.9(3)
C16 N5 Ni2 111.7(3)
N7 N6 C16 116.6(4)
C17 N7 N6 123.7(4)
C17 N7 Ni2 118.9(4)
N6 N7 Ni2 117.1(3)
C22 N8 C18 118.5(5)
C22 N8 Ni2 128.3(4)
C18 N8 Ni2 113.1(3)
C23 N9 C27 118.2(5)
C23 N9 Ni1 128.6(4)
C27 N9 Ni1 113.2(3)
C28 N10 N11 123.1(4)
C28 N10 Ni1 118.7(4)
N11 N10 Ni1 117.2(3)
N10 N11 C29 116.3(4)
C29 N12 C33 116.7(4)
C29 N12 Ni1 111.7(3)
C33 N12 Ni1 129.8(3)
C38 N13 C34 116.3(4)
C38 N13 Ni2 112.0(3)
C34 N13 Ni2 131.1(3)
N15 N14 C38 118.0(4)
C39 N15 N14 123.2(5)
C39 N15 Ni2 119.1(4)
N14 N15 Ni2 117.4(3)
C44 N16 C40 117.5(5)
C44 N16 Ni2 129.7(4)
C40 N16 Ni2 112.6(4)
N1 C1 C2 123.0(5)
C3 C2 C1 119.2(6)
C2 C3 C4 118.8(6)
C5 C4 C3 118.6(6)
N1 C5 C4 122.6(5)
N1 C5 C6 114.8(5)
C4 C5 C6 122.5(5)
N2 C6 C5 115.9(5)
N4 C7 N3 115.6(5)
N4 C7 C8 123.7(6)
N3 C7 C8 120.7(5)
C9 C8 C7 117.8(6)
C8 C9 C10 120.4(5)
C11 C10 C9 118.1(6)
C10 C11 N4 123.5(5)
C10 C11 C12 123.0(5)
N4 C11 C12 113.5(4)
N5 C12 C13 123.8(5)
N5 C12 C11 114.7(5)
C13 C12 C11 121.5(5)
C12 C13 C14 117.8(6)
C15 C14 C13 120.0(5)
C14 C15 C16 118.4(5)
N5 C16 N6 115.4(5)
N5 C16 C15 123.3(5)
N6 C16 C15 121.3(5)
N7 C17 C18 114.6(5)
N8 C18 C19 121.8(5)
N8 C18 C17 115.6(5)
C19 C18 C17 122.6(5)
C20 C19 C18 118.6(5)
C21 C20 C19 119.8(6)
C20 C21 C22 118.4(6)
N8 C22 C21 122.9(6)
N9 C23 C24 122.3(5)
C25 C24 C23 119.6(6)
C24 C25 C26 119.5(5)
C27 C26 C25 118.5(5)
N9 C27 C26 121.9(5)
N9 C27 C28 114.5(5)
C26 C27 C28 123.5(5)
N10 C28 C27 115.9(5)
N12 C29 N11 116.2(4)
N12 C29 C30 123.4(5)
N11 C29 C30 120.4(5)
C31 C30 C29 118.2(5)
C30 C31 C32 119.7(5)
C33 C32 C31 118.9(5)
C32 C33 N12 123.0(5)
C32 C33 C34 121.7(5)
N12 C33 C34 115.3(4)
N13 C34 C35 124.1(5)
N13 C34 C33 114.3(4)
C35 C34 C33 121.6(5)
C34 C35 C36 117.4(5)
C37 C36 C35 120.1(5)
C36 C37 C38 118.1(5)
N13 C38 N14 115.9(5)
N13 C38 C37 124.0(5)
N14 C38 C37 120.1(5)
N15 C39 C40 116.4(5)
N16 C40 C41 122.6(6)
N16 C40 C39 114.9(5)
C41 C40 C39 122.5(5)
C42 C41 C40 118.1(6)
C43 C42 C41 120.0(6)
C42 C43 C44 119.1(6)
N16 C44 C43 122.7(6)
N1S C1S C2S 178.0(7)
N2S C3S C4S 174.9(11)

loop_
_geom_bond_atom_site_label_1
_geom_bond_atom_site_label_2
_geom_bond_distance
_geom_bond_site_symmetry_2
I1 I2 3.0340(6) .
I2 I3 2.8398(6) .
I4 I5 2.8277(6) .
I5 I6 3.0566(5) .
I7 I8 2.9661(6) .
I8 I9 2.8778(6) .
I10 I11 2.7960(7) .
I11 I12 3.1233(7) .
I13 I13 2.7885(9) 2_666
Ni1 N2 2.023(4) .
Ni1 N10 2.036(4) .
Ni1 N9 2.104(4) .
Ni1 N1 2.130(5) .
Ni1 N12 2.173(4) .
Ni1 N4 2.184(4) .
Ni2 N15 2.026(4) .
Ni2 N7 2.032(4) .
Ni2 N8 2.091(4) .
Ni2 N16 2.128(5) .
Ni2 N5 2.167(4) .
Ni2 N13 2.214(4) .
N1 C1 1.327(7) .
N1 C5 1.362(7) .
N2 C6 1.268(7) .
N2 N3 1.356(6) .
N3 C7 1.390(7) .
N4 C7 1.345(7) .
N4 C11 1.367(7) .
N5 C12 1.346(7) .
N5 C16 1.352(6) .
N6 N7 1.344(6) .
N6 C16 1.386(7) .
N7 C17 1.282(7) .
N8 C22 1.326(7) .
N8 C18 1.360(7) .
N9 C23 1.326(7) .
N9 C27 1.367(6) .
N10 C28 1.267(6) .
N10 N11 1.354(6) .
N11 C29 1.380(7) .
N12 C29 1.350(6) .
N12 C33 1.368(6) .
N13 C38 1.349(6) .
N13 C34 1.357(7) .
N14 N15 1.357(6) .
N14 C38 1.372(7) .
N15 C39 1.273(7) .
N16 C44 1.322(7) .
N16 C40 1.367(7) .
C1 C2 1.390(8) .
C2 C3 1.374(9) .
C3 C4 1.396(9) .
C4 C5 1.382(8) .
C5 C6 1.462(8) .
C7 C8 1.394(8) .
C8 C9 1.364(9) .
C9 C10 1.391(9) .
C10 C11 1.367(7) .
C11 C12 1.487(7) .
C12 C13 1.381(7) .
C13 C14 1.390(8) .
C14 C15 1.366(9) .
C15 C16 1.386(7) .
C17 C18 1.458(8) .
C18 C19 1.390(8) .
C19 C20 1.384(8) .
C20 C21 1.372(9) .
C21 C22 1.394(8) .
C23 C24 1.386(8) .
C24 C25 1.356(8) .
C25 C26 1.388(8) .
C26 C27 1.378(7) .
C27 C28 1.467(7) .
C29 C30 1.394(7) .
C30 C31 1.371(8) .
C31 C32 1.394(8) .
C32 C33 1.365(7) .
C33 C34 1.481(7) .
C34 C35 1.388(8) .
C35 C36 1.405(8) .
C36 C37 1.371(8) .
C37 C38 1.397(8) .
C39 C40 1.435(8) .
C40 C41 1.385(8) .
C41 C42 1.380(9) .
C42 C43 1.354(9) .
C43 C44 1.398(8) .
N1S C1S 1.117(6) .
C1S C2S 1.483(7) .
N2S C3S 1.131(7) .
C3S C4S 1.446(8) .
